data_7161092
loop_
_publ_author_name
'Xu, Fen'
'Zhang, Shi-Yu'
'Huo, Jia-Qi'
'Zeng, Fan-Wang'
'Zhou, Fu-Kang'
'Barboni, Luciano'

_publ_section_title
;
 Rh(III)-catalyzed cascade C-H activation/amination enables the synthesis
 of 1,2-disubstituted benzimidazoles from amidines and arynes.
;
_journal_issue 15
_journal_name_full 'Organic &amp; biomolecular chemistry'
_journal_page_first 3218
_journal_page_last 3222
_journal_paper_doi 10.1039/d6ob00074f
_journal_volume 24
_journal_year 2026
_chemical_formula_moiety '0.62(C19 H14 N2)'
_chemical_formula_sum 'C11.69 H8.62 N1.23'
_chemical_formula_weight 166.35
_space_group_crystal_system monoclinic
_space_group_IT_number 15
_space_group_name_Hall '-C 2yc'
_space_group_name_H-M_alt 'C 1 2/c 1'
_atom_sites_solution_hydrogens geom
_atom_sites_solution_primary direct
_audit_creation_date 2026-01-06
_audit_creation_method
;
Olex2 1.5
(compiled 2025.07.13 svn.rb7424aed for OlexSys, GUI svn.r7314)
;
_audit_update_record
;
2026-01-09 deposited with the CCDC.	2026-03-25 downloaded from the CCDC.
;
_cell_angle_alpha 90
_cell_angle_beta 105.687(7)
_cell_angle_gamma 90
_cell_formula_units_Z 13
_cell_length_a 10.2133(6)
_cell_length_b 16.6796(9)
_cell_length_c 17.8803(12)
_cell_measurement_reflns_used 3038
_cell_measurement_temperature 294(2)
_cell_measurement_theta_max 28.8280
_cell_measurement_theta_min 4.6760
_cell_volume 2932.5(3)
_computing_cell_refinement 'CrysAlisPro 1.171.40.53 (Rigaku OD, 2019)'
_computing_data_collection 'CrysAlisPro 1.171.40.53 (Rigaku OD, 2019)'
_computing_data_reduction 'CrysAlisPro 1.171.40.53 (Rigaku OD, 2019)'
_computing_molecular_graphics 'Olex2 1.5 (Dolomanov et al., 2009)'
_computing_publication_material 'Olex2 1.5 (Dolomanov et al., 2009)'
_computing_structure_refinement 'ShelXL (Sheldrick, 2015)'
_computing_structure_solution 'ShelXS (Sheldrick, 2008)'
_diffrn_ambient_temperature 293(2)
_diffrn_detector 'CCD plate'
_diffrn_detector_area_resol_mean 5.3031
_diffrn_detector_type AtlasS2
_diffrn_measured_fraction_theta_full 0.997
_diffrn_measured_fraction_theta_max 0.829
_diffrn_measurement_details
;
List of Runs (angles in degrees, time in seconds):

  # Type    Start    End  Width  t~exp~   \w     \q     \k     \f   Frames
#--------------------------------------------------------------------------
  1  \w    -59.00   3.00   1.00   15.53    --   11.93 -57.00-120.00   62
  2  \w    -29.00  88.00   1.00   15.53    --   11.93  19.00  30.00  117
;
_diffrn_measurement_device 'four-circle diffractometer'
_diffrn_measurement_device_type 'SuperNova, Dual, Cu at home/near, AtlasS2'
_diffrn_measurement_method '\w scans'
_diffrn_orient_matrix_type 'CrysAlisPro convention (1999,Acta A55,543-557)'
_diffrn_orient_matrix_UB_11 -0.0719827000
_diffrn_orient_matrix_UB_12 0.0019109000
_diffrn_orient_matrix_UB_13 -0.0131729000
_diffrn_orient_matrix_UB_21 -0.0004790000
_diffrn_orient_matrix_UB_22 -0.0345850000
_diffrn_orient_matrix_UB_23 -0.0231534000
_diffrn_orient_matrix_UB_31 -0.0049222000
_diffrn_orient_matrix_UB_32 -0.0246565000
_diffrn_orient_matrix_UB_33 0.0314367000
_diffrn_radiation_monochromator mirror
_diffrn_radiation_probe x-ray
_diffrn_radiation_type 'Mo K\a'
_diffrn_radiation_wavelength 0.71073
_diffrn_reflns_av_R_equivalents 0.0143
_diffrn_reflns_av_unetI/netI 0.0220
_diffrn_reflns_Laue_measured_fraction_full 0.997
_diffrn_reflns_Laue_measured_fraction_max 0.829
_diffrn_reflns_limit_h_max 12
_diffrn_reflns_limit_h_min -7
_diffrn_reflns_limit_k_max 20
_diffrn_reflns_limit_k_min -22
_diffrn_reflns_limit_l_max 22
_diffrn_reflns_limit_l_min -24
_diffrn_reflns_number 6869
_diffrn_reflns_point_group_measured_fraction_full 0.997
_diffrn_reflns_point_group_measured_fraction_max 0.829
_diffrn_reflns_theta_full 25.242
_diffrn_reflns_theta_max 29.785
_diffrn_reflns_theta_min 3.401
_diffrn_source 'micro-focus sealed X-ray tube'
_diffrn_source_type 'SuperNova (Mo) X-ray Source'
_exptl_absorpt_coefficient_mu 0.073
_exptl_absorpt_correction_T_max 1.00000
_exptl_absorpt_correction_T_min 0.91905
_exptl_absorpt_correction_type multi-scan
_exptl_absorpt_process_details
;
CrysAlisPro 1.171.40.53 (Rigaku Oxford Diffraction, 2019)
Empirical absorption correction using spherical harmonics,
 implemented in SCALE3 ABSPACK scaling algorithm.
;
_exptl_crystal_colour colorless
_exptl_crystal_density_diffrn 1.225
_exptl_crystal_description prism
_exptl_crystal_F_000 1136
_refine_diff_density_max 0.143
_refine_diff_density_min -0.158
_refine_diff_density_rms 0.030
_refine_ls_extinction_method none
_refine_ls_goodness_of_fit_ref 1.181
_refine_ls_hydrogen_treatment constr
_refine_ls_matrix_type full
_refine_ls_number_parameters 190
_refine_ls_number_reflns 3483
_refine_ls_number_restraints 0
_refine_ls_restrained_S_all 1.181
_refine_ls_R_factor_all 0.0633
_refine_ls_R_factor_gt 0.0466
_refine_ls_shift/su_max 0.000
_refine_ls_shift/su_mean 0.000
_refine_ls_structure_factor_coef Fsqd
_refine_ls_weighting_details
;
 w=1/[\s^2^(Fo^2^)+(0.1000P)^2^]
 where P=(Fo^2^+2Fc^2^)/3
;
_refine_ls_weighting_scheme calc
_refine_ls_wR_factor_gt 0.1636
_refine_ls_wR_factor_ref 0.1766
_reflns_Friedel_coverage 0.000
_reflns_number_gt 2626
_reflns_number_total 3483
_reflns_threshold_expression 'I > 2\s(I)'
_cod_data_source_file d6ob00074f2.cif
_cod_data_source_block xf-20210104
_cod_depositor_comments 'Adding full bibliography for 7161092--7161093.cif.'
_cod_database_code 7161092
_shelxl_version_number 2013-2
_shelx_space_group_comment
;
The symmetry employed for this shelxl refinement is uniquely defined
by the following loop, which should always be used as a source of
symmetry information in preference to the above space-group names.
They are only intended as comments.
;
_reflns_odcompleteness_completeness 99.71
_reflns_odcompleteness_iscentric 1
_reflns_odcompleteness_theta 26.32
_olex2_refinement_description
;
1. Fixed Uiso
 At 1.2 times of:
  All C(H) groups
2.a Aromatic/amide H refined with riding coordinates:
 C13(H13), C9(H9), C15(H15), C19(H19), C3(H3), C11(H11), C18(H18), C10(H10),
 C4(H4), C16(H16), C1(H1), C2(H2), C12(H12), C17(H17)
;
_olex2_submission_special_instructions 'No special instructions were received'
_oxdiff_exptl_absorpt_empirical_details
;
Empirical correction (ABSPACK) includes:
- Absorption correction using spherical harmonics
- Frame scaling
;
_oxdiff_exptl_absorpt_empirical_full_max 1.237
_oxdiff_exptl_absorpt_empirical_full_min 0.812

loop_
_space_group_symop_operation_xyz
'x, y, z'
'-x, y, -z+1/2'
'x+1/2, y+1/2, z'
'-x+1/2, y+1/2, -z+1/2'
'-x, -y, -z'
'x, -y, z-1/2'
'-x+1/2, -y+1/2, -z'
'x+1/2, -y+1/2, z-1/2'

loop_
_atom_site_label
_atom_site_type_symbol
_atom_site_fract_x
_atom_site_fract_y
_atom_site_fract_z
_atom_site_U_iso_or_equiv
_atom_site_adp_type
_atom_site_occupancy
_atom_site_site_symmetry_order
_atom_site_calc_flag
_atom_site_refinement_flags_posn
_atom_site_refinement_flags_adp
_atom_site_refinement_flags_occupancy
_atom_site_disorder_assembly
_atom_site_disorder_group
N2 N 0.02452(12) 0.08776(6) 0.38482(7) 0.0472(3) Uani 1 1 d . . . . .
C5 C 0.15667(14) 0.10138(8) 0.38094(8) 0.0485(4) Uani 1 1 d . . . . .
N1 N 0.10552(13) -0.03143(7) 0.35954(8) 0.0558(3) Uani 1 1 d . . . . .
C8 C -0.07163(14) 0.14995(8) 0.38601(8) 0.0472(3) Uani 1 1 d . . . . .
C6 C 0.20486(15) 0.02651(9) 0.36536(9) 0.0524(4) Uani 1 1 d . . . . .
C7 C 0.00007(14) 0.00666(8) 0.37084(8) 0.0481(4) Uani 1 1 d . . . . .
C14 C -0.12801(15) -0.03318(8) 0.37122(8) 0.0496(4) Uani 1 1 d . . . . .
C13 C -0.18762(15) 0.15752(9) 0.32517(8) 0.0558(4) Uani 1 1 d . . . . .
H13 H -0.2056 0.1211 0.2843 0.067 Uiso 1 1 calc R . . . .
C9 C -0.04437(16) 0.20399(9) 0.44671(9) 0.0597(4) Uani 1 1 d . . . . .
H9 H 0.0331 0.1984 0.4881 0.072 Uiso 1 1 calc R . . . .
C15 C -0.17902(17) -0.09213(8) 0.31623(10) 0.0594(4) Uani 1 1 d . . . . .
H15 H -0.1330 -0.1049 0.2795 0.071 Uiso 1 1 calc R . . . .
C19 C -0.19740(16) -0.01522(10) 0.42642(9) 0.0576(4) Uani 1 1 d . . . . .
H19 H -0.1645 0.0243 0.4635 0.069 Uiso 1 1 calc R . . . .
C3 C 0.36418(16) 0.16194(10) 0.38052(9) 0.0632(4) Uani 1 1 d . . . . .
H3 H 0.4194 0.2070 0.3851 0.076 Uiso 1 1 calc R . . . .
C11 C -0.24918(18) 0.27455(10) 0.38513(11) 0.0678(5) Uani 1 1 d . . . . .
H11 H -0.3087 0.3169 0.3846 0.081 Uiso 1 1 calc R . . . .
C18 C -0.31505(17) -0.05622(10) 0.42591(10) 0.0667(5) Uani 1 1 d . . . . .
H18 H -0.3608 -0.0447 0.4631 0.080 Uiso 1 1 calc R . . . .
C10 C -0.13395(18) 0.26656(10) 0.44511(11) 0.0682(5) Uani 1 1 d . . . . .
H10 H -0.1156 0.3037 0.4854 0.082 Uiso 1 1 calc R . . . .
C4 C 0.23461(16) 0.17024(9) 0.38891(9) 0.0562(4) Uani 1 1 d . . . . .
H4 H 0.2013 0.2197 0.3994 0.067 Uiso 1 1 calc R . . . .
C16 C -0.29756(19) -0.13170(10) 0.31596(11) 0.0705(5) Uani 1 1 d . . . . .
H16 H -0.3320 -0.1706 0.2785 0.085 Uiso 1 1 calc R . . . .
C1 C 0.33668(16) 0.02010(11) 0.35759(10) 0.0661(5) Uani 1 1 d . . . . .
H1 H 0.3708 -0.0291 0.3473 0.079 Uiso 1 1 calc R . . . .
C2 C 0.41459(17) 0.08787(11) 0.36542(11) 0.0683(5) Uani 1 1 d . . . . .
H2 H 0.5028 0.0844 0.3606 0.082 Uiso 1 1 calc R . . . .
C12 C -0.27639(17) 0.21945(10) 0.32567(10) 0.0652(5) Uani 1 1 d . . . . .
H12 H -0.3556 0.2241 0.2854 0.078 Uiso 1 1 calc R . . . .
C17 C -0.36501(19) -0.11409(10) 0.37057(12) 0.0699(5) Uani 1 1 d . . . . .
H17 H -0.4447 -0.1413 0.3703 0.084 Uiso 1 1 calc R . . . .

loop_
_atom_site_aniso_label
_atom_site_aniso_U_11
_atom_site_aniso_U_22
_atom_site_aniso_U_33
_atom_site_aniso_U_23
_atom_site_aniso_U_13
_atom_site_aniso_U_12
N2 0.0480(6) 0.0404(6) 0.0538(7) 0.0021(5) 0.0149(5) 0.0113(5)
C5 0.0475(8) 0.0483(8) 0.0481(7) 0.0022(6) 0.0104(6) 0.0088(6)
N1 0.0525(7) 0.0458(7) 0.0708(8) -0.0008(6) 0.0199(6) 0.0112(5)
C8 0.0525(8) 0.0417(7) 0.0503(7) 0.0061(6) 0.0187(6) 0.0131(6)
C6 0.0491(8) 0.0496(8) 0.0574(8) 0.0001(6) 0.0125(6) 0.0109(6)
C7 0.0529(8) 0.0407(7) 0.0509(7) 0.0037(6) 0.0146(6) 0.0111(6)
C14 0.0528(8) 0.0411(7) 0.0562(8) 0.0120(6) 0.0169(6) 0.0108(6)
C13 0.0631(9) 0.0530(8) 0.0511(8) 0.0045(6) 0.0151(7) 0.0146(7)
C9 0.0597(9) 0.0585(9) 0.0614(9) -0.0083(7) 0.0169(7) 0.0088(7)
C15 0.0692(10) 0.0451(8) 0.0697(10) 0.0016(7) 0.0289(8) 0.0019(7)
C19 0.0594(9) 0.0594(9) 0.0553(8) 0.0100(7) 0.0175(7) 0.0146(7)
C3 0.0548(9) 0.0659(10) 0.0652(9) 0.0015(8) 0.0099(7) -0.0042(8)
C11 0.0741(11) 0.0510(9) 0.0909(12) 0.0121(8) 0.0439(9) 0.0217(7)
C18 0.0642(10) 0.0722(11) 0.0711(11) 0.0228(9) 0.0311(8) 0.0178(8)
C10 0.0750(11) 0.0563(9) 0.0818(11) -0.0125(8) 0.0357(9) 0.0090(8)
C4 0.0582(9) 0.0512(8) 0.0566(8) -0.0003(6) 0.0110(6) 0.0063(7)
C16 0.0770(11) 0.0495(9) 0.0900(12) 0.0003(8) 0.0309(9) -0.0058(8)
C1 0.0530(9) 0.0627(10) 0.0831(11) -0.0047(8) 0.0191(8) 0.0167(7)
C2 0.0454(9) 0.0770(12) 0.0817(11) -0.0007(9) 0.0160(7) 0.0060(8)
C12 0.0629(10) 0.0670(10) 0.0666(10) 0.0179(8) 0.0189(7) 0.0249(8)
C17 0.0631(10) 0.0557(9) 0.0967(13) 0.0177(9) 0.0315(9) 0.0020(8)

loop_
_atom_type_symbol
_atom_type_description
_atom_type_scat_dispersion_real
_atom_type_scat_dispersion_imag
_atom_type_scat_source
C C 0.0033 0.0016 'International Tables Vol C Tables 4.2.6.8 and 6.1.1.4'
H H 0.0000 0.0000 'International Tables Vol C Tables 4.2.6.8 and 6.1.1.4'
N N 0.0061 0.0033 'International Tables Vol C Tables 4.2.6.8 and 6.1.1.4'

loop_
_geom_angle_atom_site_label_1
_geom_angle_atom_site_label_2
_geom_angle_atom_site_label_3
_geom_angle
_geom_angle_site_symmetry_1
_geom_angle_site_symmetry_3
_geom_angle_publ_flag
C5 N2 C8 124.17(12) . . ?
C7 N2 C5 106.31(11) . . ?
C7 N2 C8 128.21(12) . . ?
N2 C5 C6 105.25(12) . . ?
C4 C5 N2 132.15(13) . . ?
C4 C5 C6 122.60(14) . . ?
C7 N1 C6 105.41(11) . . ?
C13 C8 N2 120.02(13) . . ?
C13 C8 C9 120.50(13) . . ?
C9 C8 N2 119.42(12) . . ?
N1 C6 C5 110.38(13) . . ?
N1 C6 C1 130.29(14) . . ?
C1 C6 C5 119.33(14) . . ?
N2 C7 C14 123.92(12) . . ?
N1 C7 N2 112.64(12) . . ?
N1 C7 C14 123.41(13) . . ?
C15 C14 C7 118.76(13) . . ?
C15 C14 C19 119.22(15) . . ?
C19 C14 C7 121.99(14) . . ?
C8 C13 C12 119.35(14) . . ?
C8 C9 C10 119.01(14) . . ?
C16 C15 C14 120.18(15) . . ?
C18 C19 C14 119.80(16) . . ?
C4 C3 C2 121.75(16) . . ?
C10 C11 C12 119.49(15) . . ?
C19 C18 C17 120.30(16) . . ?
C11 C10 C9 120.92(15) . . ?
C3 C4 C5 116.63(14) . . ?
C17 C16 C15 120.35(17) . . ?
C2 C1 C6 118.50(15) . . ?
C1 C2 C3 121.18(16) . . ?
C13 C12 C11 120.71(15) . . ?
C16 C17 C18 120.13(16) . . ?

loop_
_geom_bond_atom_site_label_1
_geom_bond_atom_site_label_2
_geom_bond_distance
_geom_bond_site_symmetry_2
_geom_bond_publ_flag
N2 C5 1.3887(18) . ?
N2 C8 1.4326(17) . ?
N2 C7 1.3859(17) . ?
C5 C6 1.398(2) . ?
C5 C4 1.383(2) . ?
N1 C6 1.385(2) . ?
N1 C7 1.3123(17) . ?
C8 C13 1.380(2) . ?
C8 C9 1.380(2) . ?
C6 C1 1.394(2) . ?
C7 C14 1.469(2) . ?
C14 C15 1.389(2) . ?
C14 C19 1.394(2) . ?
C13 C12 1.376(2) . ?
C9 C10 1.383(2) . ?
C15 C16 1.378(2) . ?
C19 C18 1.381(2) . ?
C3 C4 1.379(2) . ?
C3 C2 1.393(2) . ?
C11 C10 1.368(2) . ?
C11 C12 1.376(2) . ?
C18 C17 1.378(3) . ?
C16 C17 1.370(3) . ?
C1 C2 1.368(3) . ?
